data_7105735
loop_
_publ_author_name
'Arianna Savini'
'Gianfranco Bellachioma'
'Gianluca Ciancaleoni'
'Cristiano Zuccaccia'
'Daniele Zuccaccia'
'Alceo Macchioni'

_publ_section_title
;
 Iridium(III) Molecular Catalysts for Water Oxidation: the Simpler the
 Faster
;
_journal_name_full Chem.Commun.
_journal_page_first 9218
_journal_paper_doi 10.1039/c0cc03801f
_journal_volume 46
_journal_year 2010
_chemical_formula_moiety 'C22 H23 Ir N2 O4'
_chemical_formula_sum 'C22 H23 Ir N2 O4'
_chemical_formula_weight 571.62
_chemical_name_common '[(Cp*)Ir(2-bzpy)NO3]'
_chemical_name_systematic
;
?
;
_space_group_IT_number 14
_symmetry_cell_setting monoclinic
_symmetry_Int_Tables_number 14
_symmetry_space_group_name_Hall '-P 2ybc'
_symmetry_space_group_name_H-M 'P 1 21/c 1'
_atom_sites_solution_hydrogens geom
_atom_sites_solution_primary direct
_atom_sites_solution_secondary difmap
_audit_creation_method SHELXL-97
_cell_angle_alpha 90.000
_cell_angle_beta 101.606(8)
_cell_angle_gamma 90.000
_cell_formula_units_Z 4
_cell_length_a 14.112(7)
_cell_length_b 9.453(5)
_cell_length_c 15.848(6)
_cell_measurement_reflns_used 13855
_cell_measurement_temperature 295(2)
_cell_measurement_theta_max 29.2337
_cell_measurement_theta_min 3.8989
_cell_volume 2070.9(17)
_computing_structure_refinement 'SHELXL-97 (Sheldrick, 1997)'
_diffrn_ambient_temperature 295(2)
_diffrn_detector_area_resol_mean 8.2492
_diffrn_measured_fraction_theta_full 0.992
_diffrn_measured_fraction_theta_max 0.992
_diffrn_measurement_device_type 'Goniometer KM4/Xcalibur, detector: Sapphire2'
_diffrn_measurement_method '\w and \p scans'
_diffrn_radiation_monochromator graphite
_diffrn_radiation_source 'Enhance (Mo) X-ray Source'
_diffrn_radiation_type MoK\a
_diffrn_radiation_wavelength 0.71069
_diffrn_reflns_av_R_equivalents 0.0299
_diffrn_reflns_av_sigmaI/netI 0.0260
_diffrn_reflns_limit_h_max 19
_diffrn_reflns_limit_h_min -19
_diffrn_reflns_limit_k_max 12
_diffrn_reflns_limit_k_min -13
_diffrn_reflns_limit_l_max 21
_diffrn_reflns_limit_l_min -21
_diffrn_reflns_number 26915
_diffrn_reflns_theta_full 29.30
_diffrn_reflns_theta_max 29.30
_diffrn_reflns_theta_min 3.91
_exptl_absorpt_coefficient_mu 6.478
_exptl_absorpt_correction_T_max 0.40267
_exptl_absorpt_correction_T_min 0.28049
_exptl_absorpt_correction_type multi-scan
_exptl_absorpt_process_details
;
CrysAlis RED, Oxford Diffraction Ltd.,
Version 1.171.33.32 (release 27-01-2009 CrysAlis171 .NET)
(compiled Jan 27 2009,14:17:37)
Empirical absorption correction using spherical harmonics,
implemented in SCALE3 ABSPACK scaling algorithm.
;
_exptl_crystal_colour red
_exptl_crystal_density_diffrn 1.833
_exptl_crystal_density_meas ?
_exptl_crystal_density_method .
_exptl_crystal_description prism
_exptl_crystal_F_000 1112
_exptl_crystal_size_max 0.3
_exptl_crystal_size_mid 0.2
_exptl_crystal_size_min 0.18
_refine_diff_density_max 1.809
_refine_diff_density_min -0.997
_refine_diff_density_rms 0.106
_refine_ls_extinction_method none
_refine_ls_goodness_of_fit_ref 1.035
_refine_ls_hydrogen_treatment constr
_refine_ls_matrix_type full
_refine_ls_number_parameters 254
_refine_ls_number_reflns 4996
_refine_ls_number_restraints 0
_refine_ls_restrained_S_all 1.035
_refine_ls_R_factor_all 0.0564
_refine_ls_R_factor_gt 0.0313
_refine_ls_shift/su_max 0.009
_refine_ls_shift/su_mean 0.005
_refine_ls_structure_factor_coef Fsqd
_refine_ls_weighting_details 'calc w=1/[\s^2^(Fo^2^)+(0.0308P)^2^+4.5613P] where P=(Fo^2^+2Fc^2^)/3'
_refine_ls_weighting_scheme calc
_refine_ls_wR_factor_gt 0.0689
_refine_ls_wR_factor_ref 0.0769
_reflns_number_gt 3552
_reflns_number_total 5612
_reflns_threshold_expression >2sigma(I)
_cod_data_source_file C0CC03801F.TXT
_cod_data_source_block '[(Cp*)Ir(2-bzpy)NO3]'
_cod_original_sg_symbol_H-M 'P 21/c'
_cod_database_code 7105735

loop_
_symmetry_equiv_pos_as_xyz
'x, y, z'
'-x, y+1/2, -z+1/2'
'-x, -y, -z'
'x, -y-1/2, z-1/2'

loop_
_atom_site_label
_atom_site_type_symbol
_atom_site_fract_x
_atom_site_fract_y
_atom_site_fract_z
_atom_site_U_iso_or_equiv
_atom_site_adp_type
_atom_site_occupancy
_atom_site_symmetry_multiplicity
_atom_site_calc_flag
_atom_site_refinement_flags
_atom_site_disorder_assembly
_atom_site_disorder_group
C1 C 0.6450(4) 0.1982(5) 1.0018(3) 0.0490(9) Uani 1 1 d . . .
C2 C 0.6353(4) 0.2269(6) 1.0823(4) 0.0579(14) Uani 1 1 d . . .
H2 H 0.6902 0.2463 1.1240 0.084(8) Uiso 1 1 calc R . .
C3 C 0.5460(6) 0.2285(7) 1.1048(5) 0.0778(14) Uani 1 1 d . . .
H3 H 0.5413 0.2479 1.1614 0.084(8) Uiso 1 1 calc R . .
C4 C 0.4641(6) 0.2018(7) 1.0445(4) 0.0778(14) Uani 1 1 d . . .
H4 H 0.4036 0.2042 1.0592 0.084(8) Uiso 1 1 calc R . .
C5 C 0.4730(5) 0.1711(7) 0.9610(4) 0.0682(16) Uani 1 1 d . . .
H5 H 0.4187 0.1517 0.9187 0.084(8) Uiso 1 1 calc R . .
C6 C 0.5649(4) 0.1700(5) 0.9418(3) 0.0490(9) Uani 1 1 d . . .
C7 C 0.5719(4) 0.1249(6) 0.8516(3) 0.0532(13) Uani 1 1 d . . .
C8 C 0.6553(5) 0.0429(6) 0.8369(3) 0.0581(9) Uani 1 1 d . . .
C9 C 0.6387(5) -0.0590(6) 0.7714(3) 0.0631(16) Uani 1 1 d . . .
H9 H 0.5774 -0.0671 0.7367 0.084(8) Uiso 1 1 calc R . .
C10 C 0.7108(6) -0.1465(6) 0.7576(4) 0.0718(18) Uani 1 1 d . . .
H10 H 0.6986 -0.2161 0.7153 0.084(8) Uiso 1 1 calc R . .
C11 C 0.8026(5) -0.1299(6) 0.8077(4) 0.0710(17) Uani 1 1 d . . .
H11 H 0.8524 -0.1887 0.7988 0.084(8) Uiso 1 1 calc R . .
C12 C 0.8209(5) -0.0278(6) 0.8705(4) 0.0629(15) Uani 1 1 d . . .
H12 H 0.8834 -0.0174 0.9025 0.084(8) Uiso 1 1 calc R . .
C13 C 0.7706(5) 0.4171(6) 0.9042(4) 0.0685(18) Uani 1 1 d . . .
C14 C 0.7897(5) 0.4548(6) 0.9938(4) 0.0639(16) Uani 1 1 d . . .
C15 C 0.8773(5) 0.3978(6) 1.0335(3) 0.0594(15) Uani 1 1 d . . .
C16 C 0.9175(4) 0.3273(6) 0.9694(3) 0.0546(13) Uani 1 1 d . . .
C17 C 0.8540(5) 0.3444(6) 0.8889(3) 0.0616(16) Uani 1 1 d . . .
C18 C 0.6882(7) 0.4710(9) 0.8369(7) 0.149(5) Uani 1 1 d . . .
H18A H 0.6907 0.5724 0.8350 0.171(11) Uiso 1 1 calc R . .
H18B H 0.6280 0.4419 0.8510 0.171(11) Uiso 1 1 calc R . .
H18C H 0.6930 0.4332 0.7818 0.171(11) Uiso 1 1 calc R . .
C19 C 0.7235(7) 0.5461(9) 1.0346(7) 0.141(4) Uani 1 1 d . . .
H19A H 0.7390 0.5343 1.0960 0.171(11) Uiso 1 1 calc R . .
H19B H 0.6576 0.5185 1.0132 0.171(11) Uiso 1 1 calc R . .
H19C H 0.7318 0.6434 1.0205 0.171(11) Uiso 1 1 calc R . .
C20 C 0.9265(7) 0.4071(9) 1.1273(4) 0.114(3) Uani 1 1 d . . .
H20A H 0.9706 0.4857 1.1354 0.171(11) Uiso 1 1 calc R . .
H20B H 0.9616 0.3213 1.1442 0.171(11) Uiso 1 1 calc R . .
H20C H 0.8787 0.4204 1.1620 0.171(11) Uiso 1 1 calc R . .
C21 C 1.0162(5) 0.2560(8) 0.9866(7) 0.101(3) Uani 1 1 d . . .
H21A H 1.0161 0.1801 0.9463 0.171(11) Uiso 1 1 calc R . .
H21B H 1.0299 0.2191 1.0442 0.171(11) Uiso 1 1 calc R . .
H21C H 1.0648 0.3239 0.9801 0.171(11) Uiso 1 1 calc R . .
C22 C 0.8725(8) 0.2965(8) 0.8033(4) 0.113(3) Uani 1 1 d . . .
H22A H 0.8860 0.3772 0.7709 0.171(11) Uiso 1 1 calc R . .
H22B H 0.8165 0.2482 0.7721 0.171(11) Uiso 1 1 calc R . .
H22C H 0.9270 0.2336 0.8123 0.171(11) Uiso 1 1 calc R . .
O1 O 0.5025(3) 0.1469(6) 0.7934(3) 0.0819(13) Uani 1 1 d . . .
O2A O 0.8471(5) 0.0846(5) 1.0747(3) 0.0561(14) Uani 0.70 1 d P . .
O3A O 0.7398(5) -0.0834(7) 1.0562(5) 0.097(2) Uani 0.70 1 d P . .
O4 O 0.8576(4) -0.0952(5) 1.1602(3) 0.0972(16) Uani 1 1 d . . .
Ir Ir 0.780817(16) 0.22393(2) 0.973044(11) 0.04609(8) Uani 1 1 d . . .
N1 N 0.7479(4) 0.0607(5) 0.8872(3) 0.0581(9) Uani 1 1 d . . .
N2 N 0.8213(5) -0.0298(6) 1.1007(3) 0.0794(18) Uani 1 1 d . . .
O3B O 0.9220(16) 0.040(2) 1.1034(13) 0.113(6) Uiso 0.30 1 d P . .
O2B O 0.7795(14) 0.056(2) 1.0725(10) 0.081(5) Uiso 0.30 1 d P . .

loop_
_atom_site_aniso_label
_atom_site_aniso_U_11
_atom_site_aniso_U_22
_atom_site_aniso_U_33
_atom_site_aniso_U_23
_atom_site_aniso_U_13
_atom_site_aniso_U_12
C1 0.062(3) 0.0388(18) 0.0476(18) 0.0097(14) 0.0134(16) 0.0008(17)
C2 0.055(4) 0.052(3) 0.069(3) 0.000(3) 0.018(3) -0.002(3)
C3 0.093(4) 0.067(3) 0.084(3) 0.017(3) 0.042(3) 0.015(3)
C4 0.093(4) 0.067(3) 0.084(3) 0.017(3) 0.042(3) 0.015(3)
C5 0.060(4) 0.060(3) 0.087(4) 0.023(3) 0.021(3) 0.009(3)
C6 0.062(3) 0.0388(18) 0.0476(18) 0.0097(14) 0.0134(16) 0.0008(17)
C7 0.051(4) 0.049(3) 0.056(3) 0.016(2) 0.002(3) -0.004(2)
C8 0.077(3) 0.0438(19) 0.0504(18) 0.0083(14) 0.0056(16) -0.0048(18)
C9 0.081(5) 0.056(3) 0.048(3) 0.000(2) 0.003(3) -0.019(3)
C10 0.110(6) 0.049(3) 0.055(3) -0.009(2) 0.012(3) -0.011(4)
C11 0.094(5) 0.047(3) 0.072(4) -0.004(3) 0.017(4) 0.017(3)
C12 0.070(4) 0.047(3) 0.068(3) -0.005(3) 0.003(3) 0.016(3)
C13 0.066(5) 0.036(3) 0.090(4) 0.022(3) -0.015(3) -0.006(3)
C14 0.064(4) 0.035(3) 0.098(5) -0.004(3) 0.027(4) 0.000(3)
C15 0.077(5) 0.054(3) 0.045(3) -0.004(2) 0.008(3) -0.020(3)
C16 0.054(4) 0.047(3) 0.061(3) 0.009(2) 0.006(3) -0.001(3)
C17 0.099(5) 0.042(3) 0.040(2) 0.004(2) 0.003(3) -0.010(3)
C18 0.121(8) 0.088(6) 0.196(10) 0.082(7) -0.069(7) -0.021(5)
C19 0.155(10) 0.061(5) 0.235(13) -0.013(6) 0.109(9) 0.014(5)
C20 0.168(9) 0.114(7) 0.050(3) -0.001(4) -0.002(4) -0.070(6)
C21 0.053(5) 0.089(6) 0.159(8) 0.034(5) 0.018(5) 0.011(4)
C22 0.208(10) 0.083(5) 0.054(4) -0.004(3) 0.040(5) -0.037(6)
O1 0.062(3) 0.108(4) 0.068(3) 0.019(2) -0.004(2) 0.002(3)
O2A 0.047(4) 0.049(3) 0.063(3) 0.025(2) -0.013(3) -0.007(3)
O3A 0.069(5) 0.071(5) 0.134(6) 0.037(4) -0.019(4) -0.029(4)
O4 0.145(5) 0.068(3) 0.075(3) 0.035(2) 0.015(3) 0.020(3)
Ir 0.05694(16) 0.03482(10) 0.04239(10) 0.00243(8) 0.00014(8) 0.00223(10)
N1 0.077(3) 0.0438(19) 0.0504(18) 0.0083(14) 0.0056(16) -0.0048(18)
N2 0.117(6) 0.058(3) 0.070(3) 0.023(3) 0.035(3) 0.037(4)

loop_
_atom_type_symbol
_atom_type_description
_atom_type_scat_dispersion_real
_atom_type_scat_dispersion_imag
_atom_type_scat_source
C C 0.0033 0.0016 'International Tables Vol C Tables 4.2.6.8 and 6.1.1.4'
H H 0.0000 0.0000 'International Tables Vol C Tables 4.2.6.8 and 6.1.1.4'
O O 0.0106 0.0060 'International Tables Vol C Tables 4.2.6.8 and 6.1.1.4'
Ir Ir -1.4442 7.9887 'International Tables Vol C Tables 4.2.6.8 and 6.1.1.4'
N N 0.0061 0.0033 'International Tables Vol C Tables 4.2.6.8 and 6.1.1.4'

loop_
_geom_angle_atom_site_label_1
_geom_angle_atom_site_label_2
_geom_angle_atom_site_label_3
_geom_angle
_geom_angle_site_symmetry_1
_geom_angle_site_symmetry_3
_geom_angle_publ_flag
C2 C1 C6 118.7(5) . . ?
C2 C1 Ir 117.5(4) . . ?
C6 C1 Ir 123.3(4) . . ?
C1 C2 C3 121.5(6) . . ?
C4 C3 C2 120.4(7) . . ?
C3 C4 C5 118.7(7) . . ?
C6 C5 C4 118.6(6) . . ?
C1 C6 C5 122.0(5) . . ?
C1 C6 C7 121.1(5) . . ?
C5 C6 C7 116.7(5) . . ?
O1 C7 C8 121.2(5) . . ?
O1 C7 C6 118.1(5) . . ?
C8 C7 C6 120.3(5) . . ?
N1 C8 C9 120.2(6) . . ?
N1 C8 C7 122.3(5) . . ?
C9 C8 C7 117.5(6) . . ?
C10 C9 C8 121.2(6) . . ?
C9 C10 C11 118.7(6) . . ?
C12 C11 C10 120.9(6) . . ?
C11 C12 N1 121.4(6) . . ?
C17 C13 C14 106.9(5) . . ?
C17 C13 C18 126.3(7) . . ?
C14 C13 C18 125.6(8) . . ?
C17 C13 Ir 72.5(3) . . ?
C14 C13 Ir 74.0(3) . . ?
C18 C13 Ir 128.4(5) . . ?
C15 C14 C13 109.1(5) . . ?
C15 C14 C19 127.1(7) . . ?
C13 C14 C19 123.8(7) . . ?
C15 C14 Ir 72.6(3) . . ?
C13 C14 Ir 67.3(3) . . ?
C19 C14 Ir 127.4(5) . . ?
C14 C15 C16 107.8(5) . . ?
C14 C15 C20 128.2(7) . . ?
C16 C15 C20 124.0(7) . . ?
C14 C15 Ir 71.1(3) . . ?
C16 C15 Ir 69.2(3) . . ?
C20 C15 Ir 126.0(4) . . ?
C17 C16 C15 108.7(5) . . ?
C17 C16 C21 127.1(6) . . ?
C15 C16 C21 124.1(6) . . ?
C17 C16 Ir 70.8(3) . . ?
C15 C16 Ir 73.1(3) . . ?
C21 C16 Ir 125.5(4) . . ?
C16 C17 C13 107.3(5) . . ?
C16 C17 C22 125.9(7) . . ?
C13 C17 C22 126.8(6) . . ?
C16 C17 Ir 71.2(3) . . ?
C13 C17 Ir 68.7(3) . . ?
C22 C17 Ir 126.1(4) . . ?
O2B O2A O3B 136.3(16) . . ?
O2B O2A N2 55.0(11) . . ?
O3B O2A N2 81.5(12) . . ?
O2B O2A Ir 82.4(11) . . ?
O3B O2A Ir 139.0(11) . . ?
N2 O2A Ir 132.4(5) . . ?
N1 Ir C1 87.8(2) . . ?
N1 Ir C13 109.0(2) . . ?
C1 Ir C13 104.2(2) . . ?
N1 Ir O2A 92.4(2) . . ?
C1 Ir O2A 92.6(2) . . ?
C13 Ir O2A 153.0(2) . . ?
N1 Ir C17 93.42(18) . . ?
C1 Ir C17 140.7(2) . . ?
C13 Ir C17 38.8(2) . . ?
O2A Ir C17 126.5(2) . . ?
N1 Ir C16 113.9(2) . . ?
C1 Ir C16 157.5(2) . . ?
C13 Ir C16 64.3(2) . . ?
O2A Ir C16 92.4(2) . . ?
C17 Ir C16 38.0(2) . . ?
N1 Ir C14 147.4(2) . . ?
C1 Ir C14 96.3(2) . . ?
C13 Ir C14 38.7(2) . . ?
O2A Ir C14 119.5(2) . . ?
C17 Ir C14 63.4(2) . . ?
C16 Ir C14 62.3(2) . . ?
N1 Ir C15 151.7(2) . . ?
C1 Ir C15 120.4(2) . . ?
C13 Ir C15 63.7(2) . . ?
O2A Ir C15 89.6(2) . . ?
C17 Ir C15 63.31(19) . . ?
C16 Ir C15 37.8(2) . . ?
C14 Ir C15 36.3(2) . . ?
N1 Ir O2B 84.3(5) . . ?
C1 Ir O2B 67.8(5) . . ?
C13 Ir O2B 164.7(5) . . ?
O2A Ir O2B 25.9(5) . . ?
C17 Ir O2B 151.4(5) . . ?
C16 Ir O2B 118.1(5) . . ?
C14 Ir O2B 127.1(5) . . ?
C15 Ir O2B 108.1(5) . . ?
C12 N1 C8 117.5(5) . . ?
C12 N1 Ir 120.1(4) . . ?
C8 N1 Ir 122.1(4) . . ?
O2B N2 O4 151.5(11) . . ?
O2B N2 O2A 50.2(10) . . ?
O4 N2 O2A 128.8(8) . . ?
O2B N2 O3A 73.5(12) . . ?
O4 N2 O3A 115.1(7) . . ?
O2A N2 O3A 116.1(6) . . ?
O2B N2 O3B 96.7(15) . . ?
O4 N2 O3B 87.2(9) . . ?
O2A N2 O3B 46.7(8) . . ?
O3A N2 O3B 150.0(9) . . ?
O2A O3B N2 51.8(9) . . ?
O2A O2B N2 74.8(14) . . ?
O2A O2B O3A 126.5(17) . . ?
N2 O2B O3A 62.0(11) . . ?
O2A O2B Ir 71.8(11) . . ?
N2 O2B Ir 139.8(15) . . ?
O3A O2B Ir 125.6(10) . . ?

loop_
_geom_bond_atom_site_label_1
_geom_bond_atom_site_label_2
_geom_bond_distance
_geom_bond_site_symmetry_2
_geom_bond_publ_flag
C1 C2 1.337(7) . ?
C1 C6 1.349(7) . ?
C1 Ir 2.072(6) . ?
C2 C3 1.378(9) . ?
C3 C4 1.367(10) . ?
C4 C5 1.384(9) . ?
C5 C6 1.390(8) . ?
C6 C7 1.514(7) . ?
C7 O1 1.220(6) . ?
C7 C8 1.467(8) . ?
C8 N1 1.397(7) . ?
C8 C9 1.401(7) . ?
C9 C10 1.362(9) . ?
C10 C11 1.386(9) . ?
C11 C12 1.372(8) . ?
C12 N1 1.393(7) . ?
C13 C17 1.425(9) . ?
C13 C14 1.436(9) . ?
C13 C18 1.500(9) . ?
C13 Ir 2.117(5) . ?
C14 C15 1.380(8) . ?
C14 C19 1.509(9) . ?
C14 Ir 2.207(5) . ?
C15 C16 1.424(8) . ?
C15 C20 1.512(8) . ?
C15 Ir 2.225(5) . ?
C16 C17 1.413(7) . ?
C16 C21 1.522(9) . ?
C16 Ir 2.173(6) . ?
C17 C22 1.502(8) . ?
C17 Ir 2.167(5) . ?
O2A O2B 0.985(18) . ?
O2A O3B 1.15(2) . ?
O2A N2 1.237(8) . ?
O2A Ir 2.144(5) . ?
O3A N2 1.323(8) . ?
O3A O2B 1.44(2) . ?
O4 N2 1.157(6) . ?
Ir N1 2.048(5) . ?
Ir O2B 2.237(18) . ?
N2 O2B 1.051(18) . ?
N2 O3B 1.56(2) . ?
